data_7111160
loop_
_publ_author_name
'Yu, Zhengkun'
'Heeg, Mary Jane'
'Winter, Charles H.'

_publ_section_title
;
 A bridging ethyl complex of aluminium
;
_journal_issue 4
_journal_name_full 'Chemical Communications'
_journal_page_first 353
_journal_paper_doi 10.1039/b008047k
_journal_year 2001
_chemical_formula_sum 'C25 H36 Al2 N2'
_chemical_formula_weight 418.52
_chemical_name_systematic
;
  ?
;
_space_group_IT_number 2
_symmetry_cell_setting triclinic
_symmetry_space_group_name_Hall '-P 1'
_symmetry_space_group_name_H-M 'P -1'
_atom_sites_solution_hydrogens geom
_atom_sites_solution_primary direct
_atom_sites_solution_secondary difmap
_audit_creation_method SHELXL-97
_cell_angle_alpha 71.251(5)
_cell_angle_beta 83.454(6)
_cell_angle_gamma 84.585(6)
_cell_formula_units_Z 2
_cell_length_a 7.1810(19)
_cell_length_b 12.269(4)
_cell_length_c 15.442(5)
_cell_measurement_reflns_used 609
_cell_measurement_temperature 295(2)
_cell_measurement_theta_max 20
_cell_measurement_theta_min 3
_cell_volume 1277.5(7)
_computing_cell_refinement 'Bruker SAINT'
_computing_data_collection 'Bruker SMART'
_computing_data_reduction 'Bruker SAINT'
_computing_molecular_graphics SHELXTL-Plus
_computing_publication_material SHELXL-93
_computing_structure_refinement 'SHELXL-97 (Sheldrick, 1997)'
_computing_structure_solution 'SHELXS-97 (Sheldrick, 1990)'
_diffrn_ambient_temperature 295(2)
_diffrn_measured_fraction_theta_full 0.917
_diffrn_measured_fraction_theta_max 0.917
_diffrn_measurement_method 'SMART CCD'
_diffrn_radiation_monochromator graphite
_diffrn_radiation_source 'fine-focus sealed tube'
_diffrn_radiation_type MoK\a
_diffrn_radiation_wavelength 0.71073
_diffrn_reflns_av_R_equivalents 0.050
_diffrn_reflns_av_sigmaI/netI 0.3413
_diffrn_reflns_limit_h_max 9
_diffrn_reflns_limit_h_min -9
_diffrn_reflns_limit_k_max 16
_diffrn_reflns_limit_k_min -15
_diffrn_reflns_limit_l_max 20
_diffrn_reflns_limit_l_min 0
_diffrn_reflns_number 9276
_diffrn_reflns_theta_full 28.32
_diffrn_reflns_theta_max 28.32
_diffrn_reflns_theta_min 1.76
_exptl_absorpt_coefficient_mu 0.126
_exptl_absorpt_correction_T_max 0.9875
_exptl_absorpt_correction_T_min 0.9752
_exptl_absorpt_correction_type multi-scan
_exptl_crystal_colour colorless
_exptl_crystal_density_diffrn 1.088
_exptl_crystal_density_method 'not measured'
_exptl_crystal_description rods
_exptl_crystal_F_000 452
_exptl_crystal_size_max 0.20
_exptl_crystal_size_mid 0.10
_exptl_crystal_size_min 0.10
_refine_diff_density_max 0.139
_refine_diff_density_min -0.145
_refine_diff_density_rms 0.031
_refine_ls_extinction_coef 0.0059(6)
_refine_ls_extinction_expression Fc^*^=kFc[1+0.001xFc^2^\l^3^/sin(2\q)]^-1/4^
_refine_ls_extinction_method SHELXL
_refine_ls_goodness_of_fit_ref 0.597
_refine_ls_hydrogen_treatment mixed
_refine_ls_matrix_type full
_refine_ls_number_parameters 396
_refine_ls_number_reflns 5850
_refine_ls_number_restraints 0
_refine_ls_restrained_S_all 0.597
_refine_ls_R_factor_all 0.2215
_refine_ls_R_factor_gt 0.0392
_refine_ls_shift/su_max 0.214
_refine_ls_shift/su_mean 0.011
_refine_ls_structure_factor_coef Fsqd
_refine_ls_weighting_details 'calc w=1/[\s^2^(Fo^2^)+(0.0274P)^2^+0.0000P] where P=(Fo^2^+2Fc^2^)/3'
_refine_ls_weighting_scheme calc
_refine_ls_wR_factor_gt 0.0615
_refine_ls_wR_factor_ref 0.0808
_reflns_number_gt 1433
_reflns_number_total 5850
_reflns_threshold_expression >2sigma(I)
_cod_data_source_file b008047ksup1.cif
_cod_data_source_block zeel
_cod_depositor_comments
;
The following automatic conversions were performed:

'_exptl_absorpt_correction_type' value 'Multi-scan' changed to
'multi-scan' according to
/home/saulius/struct/CIF-dictionaries/cif_core.dic dictionary named
'cif_core.dic' version 2.4.2 from 2011-04-26.

Automatic conversion script
Id: cif_fix_values 1891 2012-01-12 08:04:46Z andrius 
;
_cod_original_sg_symbol_H-M P(-1)
_cod_database_code 7111160

loop_
_symmetry_equiv_pos_as_xyz
'x, y, z'
'-x, -y, -z'

loop_
_atom_site_label
_atom_site_type_symbol
_atom_site_fract_x
_atom_site_fract_y
_atom_site_fract_z
_atom_site_U_iso_or_equiv
_atom_site_adp_type
_atom_site_occupancy
_atom_site_symmetry_multiplicity
_atom_site_calc_flag
_atom_site_refinement_flags
Al1 Al 0.89592(11) 0.53406(7) 0.26460(6) 0.0530(3) Uani 1 1 d .
Al2 Al 0.92188(11) 0.27253(8) 0.34994(6) 0.0570(3) Uani 1 1 d .
N1 N 0.8051(3) 0.4474(2) 0.19537(15) 0.0438(6) Uani 1 1 d .
N2 N 0.8198(3) 0.3290(2) 0.23166(14) 0.0490(6) Uani 1 1 d .
C1 C 0.7388(3) 0.4744(3) 0.1118(2) 0.0468(8) Uani 1 1 d .
C2 C 0.7133(4) 0.3740(3) 0.0938(2) 0.0536(9) Uani 1 1 d .
C3 C 0.7617(3) 0.2850(3) 0.1709(2) 0.0494(8) Uani 1 1 d .
C4 C 0.7053(4) 0.5949(3) 0.0553(2) 0.0479(8) Uani 1 1 d .
C5 C 0.6018(5) 0.6742(3) 0.0902(3) 0.0620(10) Uani 1 1 d .
C6 C 0.5691(5) 0.7892(4) 0.0388(3) 0.0769(11) Uani 1 1 d .
C7 C 0.6443(6) 0.8222(4) -0.0519(3) 0.0795(12) Uani 1 1 d .
C8 C 0.7446(6) 0.7468(4) -0.0879(3) 0.0814(12) Uani 1 1 d .
C9 C 0.7756(4) 0.6330(3) -0.0365(2) 0.0620(9) Uani 1 1 d .
C10 C 0.7524(4) 0.1606(3) 0.1883(3) 0.0599(9) Uani 1 1 d .
C11 C 0.6697(5) 0.0916(4) 0.2703(3) 0.0799(11) Uani 1 1 d .
C12 C 0.6548(7) -0.0265(5) 0.2848(4) 0.1093(15) Uani 1 1 d .
C13 C 0.7163(7) -0.0718(5) 0.2178(5) 0.1153(16) Uani 1 1 d .
C14 C 0.7996(7) -0.0073(5) 0.1363(5) 0.1080(15) Uani 1 1 d .
C15 C 0.8149(5) 0.1108(4) 0.1216(3) 0.0829(12) Uani 1 1 d .
C16 C 0.6980(5) 0.5756(4) 0.3472(3) 0.0662(11) Uani 1 1 d .
C17 C 0.7509(9) 0.6018(6) 0.4290(4) 0.0989(16) Uani 1 1 d .
C18 C 1.0474(5) 0.6578(3) 0.1819(3) 0.0683(10) Uani 1 1 d .
C19 C 1.1515(7) 0.7214(4) 0.2307(3) 0.0902(13) Uani 1 1 d .
C20 C 0.7211(5) 0.2550(4) 0.4485(2) 0.0712(11) Uani 1 1 d .
C21 C 0.7717(8) 0.2457(5) 0.5429(3) 0.1098(17) Uani 1 1 d .
C22 C 1.0987(6) 0.1401(3) 0.3595(3) 0.0725(11) Uani 1 1 d .
C23 C 1.2196(8) 0.1055(5) 0.4418(3) 0.0944(14) Uani 1 1 d .
C24 C 1.0967(4) 0.4096(4) 0.3403(3) 0.0573(10) Uani 1 1 d .
C25 C 1.2836(4) 0.4020(2) 0.28283(19) 0.0801(10) Uani 1 1 d .
H25A H 1.3012 0.3277 0.2739 0.096 Uiso 1 1 calc R
H25B H 1.3849 0.4125 0.3144 0.096 Uiso 1 1 calc R
H25C H 1.2817 0.4610 0.2243 0.096 Uiso 1 1 calc R
H1 H 0.661(3) 0.3670(18) 0.0423(16) 0.059(9) Uiso 1 1 d .
H5 H 0.561(3) 0.6530(19) 0.1489(15) 0.041(9) Uiso 1 1 d .
H6 H 0.492(4) 0.842(3) 0.068(2) 0.131(16) Uiso 1 1 d .
H7 H 0.612(3) 0.904(2) -0.0877(17) 0.075(10) Uiso 1 1 d .
H8 H 0.797(4) 0.772(3) -0.150(2) 0.131(16) Uiso 1 1 d .
H9 H 0.853(3) 0.5754(19) -0.0598(15) 0.053(9) Uiso 1 1 d .
H11 H 0.614(3) 0.134(2) 0.3135(16) 0.059(10) Uiso 1 1 d .
H12 H 0.606(5) -0.058(3) 0.345(2) 0.128(18) Uiso 1 1 d .
H13 H 0.726(5) -0.159(3) 0.225(3) 0.162(18) Uiso 1 1 d .
H14 H 0.856(4) -0.044(3) 0.091(2) 0.108(14) Uiso 1 1 d .
H15 H 0.873(3) 0.150(2) 0.0686(15) 0.039(9) Uiso 1 1 d .
H16A H 0.633(3) 0.6353(19) 0.3170(16) 0.048(10) Uiso 1 1 d .
H16B H 0.605(3) 0.527(2) 0.3627(16) 0.059(11) Uiso 1 1 d .
H17A H 0.831(4) 0.670(3) 0.414(2) 0.107(16) Uiso 1 1 d .
H17B H 0.822(4) 0.535(3) 0.465(2) 0.128(18) Uiso 1 1 d .
H17C H 0.665(4) 0.628(3) 0.461(2) 0.122(18) Uiso 1 1 d .
H18A H 1.126(3) 0.631(2) 0.1408(16) 0.064(11) Uiso 1 1 d .
H18B H 0.941(3) 0.712(2) 0.1511(17) 0.081(11) Uiso 1 1 d .
H19A H 1.216(4) 0.789(3) 0.190(2) 0.118(15) Uiso 1 1 d .
H19B H 1.259(4) 0.669(3) 0.266(2) 0.126(15) Uiso 1 1 d .
H19C H 1.041(5) 0.767(3) 0.261(2) 0.18(2) Uiso 1 1 d .
H20A H 0.614(3) 0.311(2) 0.4294(16) 0.066(10) Uiso 1 1 d .
H20B H 0.653(4) 0.191(2) 0.452(2) 0.112(15) Uiso 1 1 d .
H21A H 0.680(4) 0.237(2) 0.591(2) 0.106(13) Uiso 1 1 d .
H21B H 0.877(5) 0.190(3) 0.559(2) 0.132(18) Uiso 1 1 d .
H12C H 0.797(10) 0.353(7) 0.523(5) 0.45(5) Uiso 1 1 d .
H22A H 1.190(4) 0.144(2) 0.3094(19) 0.085(13) Uiso 1 1 d .
H22B H 1.035(4) 0.075(2) 0.364(2) 0.113(15) Uiso 1 1 d .
H23A H 1.292(4) 0.170(3) 0.445(2) 0.134(18) Uiso 1 1 d .
H23B H 1.289(4) 0.033(3) 0.452(2) 0.114(15) Uiso 1 1 d .
H23C H 1.125(4) 0.102(2) 0.492(2) 0.098(15) Uiso 1 1 d .
H24A H 1.098(3) 0.478(2) 0.3584(17) 0.072(11) Uiso 1 1 d .
H24B H 1.091(4) 0.365(2) 0.3954(18) 0.070(12) Uiso 1 1 d .

loop_
_atom_site_aniso_label
_atom_site_aniso_U_11
_atom_site_aniso_U_22
_atom_site_aniso_U_33
_atom_site_aniso_U_23
_atom_site_aniso_U_13
_atom_site_aniso_U_12
Al1 0.0574(6) 0.0618(7) 0.0424(6) -0.0177(5) -0.0097(5) -0.0057(5)
Al2 0.0597(6) 0.0642(7) 0.0424(6) -0.0079(5) -0.0108(5) -0.0042(5)
N1 0.0540(14) 0.0431(17) 0.0346(16) -0.0101(13) -0.0123(12) -0.0016(13)
N2 0.0585(15) 0.0512(18) 0.0398(16) -0.0142(15) -0.0142(12) -0.0047(14)
C1 0.0484(18) 0.052(2) 0.038(2) -0.0093(19) -0.0119(16) 0.0001(17)
C2 0.057(2) 0.068(3) 0.043(2) -0.023(2) -0.0135(18) -0.0062(19)
C3 0.0512(18) 0.049(2) 0.047(2) -0.013(2) -0.0088(17) -0.0060(18)
C4 0.0461(19) 0.059(3) 0.040(2) -0.018(2) -0.0082(17) 0.0028(18)
C5 0.079(3) 0.064(3) 0.040(3) -0.010(2) -0.008(2) -0.002(2)
C6 0.091(3) 0.070(3) 0.068(3) -0.018(3) -0.018(3) 0.008(3)
C7 0.091(3) 0.056(3) 0.078(4) 0.001(3) -0.020(3) -0.001(3)
C8 0.072(3) 0.102(4) 0.052(3) 0.002(3) -0.009(2) -0.006(3)
C9 0.061(2) 0.073(3) 0.047(3) -0.017(2) -0.004(2) 0.009(2)
C10 0.063(2) 0.060(3) 0.062(3) -0.025(2) -0.010(2) -0.003(2)
C11 0.093(3) 0.057(3) 0.095(4) -0.029(3) -0.011(3) -0.009(3)
C12 0.129(4) 0.093(5) 0.097(5) -0.015(4) -0.006(4) -0.024(3)
C13 0.149(4) 0.073(5) 0.127(5) -0.032(4) -0.021(4) -0.006(3)
C14 0.135(4) 0.079(4) 0.127(5) -0.057(4) -0.017(4) 0.005(3)
C15 0.089(3) 0.074(4) 0.089(4) -0.031(3) 0.003(3) -0.015(3)
C16 0.069(3) 0.075(3) 0.063(3) -0.033(2) -0.013(2) 0.002(3)
C17 0.095(4) 0.143(5) 0.080(4) -0.068(4) -0.013(3) 0.007(4)
C18 0.070(3) 0.073(3) 0.070(3) -0.029(2) -0.011(2) -0.012(2)
C19 0.081(3) 0.084(3) 0.113(4) -0.037(3) -0.005(3) -0.024(3)
C20 0.065(2) 0.090(3) 0.051(3) -0.011(2) -0.006(2) -0.007(3)
C21 0.107(4) 0.175(6) 0.039(3) -0.028(3) 0.007(3) -0.007(4)
C22 0.074(3) 0.074(3) 0.061(3) -0.009(2) -0.014(2) 0.005(2)
C23 0.084(3) 0.094(4) 0.082(4) 0.005(3) -0.025(3) 0.009(3)
C24 0.061(2) 0.069(3) 0.040(2) -0.013(2) -0.008(2) -0.004(2)
C25 0.062(2) 0.090(3) 0.083(3) -0.017(2) -0.0067(19) -0.0104(18)

loop_
_atom_type_symbol
_atom_type_description
_atom_type_scat_dispersion_real
_atom_type_scat_dispersion_imag
_atom_type_scat_source
C C 0.0033 0.0016 'International Tables Vol C Tables 4.2.6.8 and 6.1.1.4'
H H 0.0000 0.0000 'International Tables Vol C Tables 4.2.6.8 and 6.1.1.4'
N N 0.0061 0.0033 'International Tables Vol C Tables 4.2.6.8 and 6.1.1.4'
Al Al 0.0645 0.0514 'International Tables Vol C Tables 4.2.6.8 and 6.1.1.4'

loop_
_geom_angle_atom_site_label_1
_geom_angle_atom_site_label_2
_geom_angle_atom_site_label_3
_geom_angle
N1 Al1 C16 111.93(14)
N1 Al1 C18 109.79(13)
C16 Al1 C18 117.67(19)
N1 Al1 C24 100.54(13)
C16 Al1 C24 110.75(17)
C18 Al1 C24 104.56(16)
N2 Al2 C22 112.18(14)
N2 Al2 C20 110.38(13)
C22 Al2 C20 116.23(19)
N2 Al2 C24 100.92(12)
C22 Al2 C24 103.79(18)
C20 Al2 C24 112.12(17)
C1 N1 N2 107.7(2)
C1 N1 Al1 135.0(2)
N2 N1 Al1 117.08(18)
C3 N2 N1 107.9(2)
C3 N2 Al2 137.9(2)
N1 N2 Al2 114.12(18)
N1 C1 C2 109.1(3)
N1 C1 C4 121.3(3)
C2 C1 C4 129.6(3)
C1 C2 C3 105.7(3)
N2 C3 C2 109.4(3)
N2 C3 C10 122.9(3)
C2 C3 C10 127.7(3)
C5 C4 C9 117.4(3)
C5 C4 C1 121.7(3)
C9 C4 C1 120.9(3)
C4 C5 C6 123.1(4)
C7 C6 C5 116.8(4)
C8 C7 C6 121.4(4)
C7 C8 C9 121.4(4)
C8 C9 C4 119.9(4)
C15 C10 C11 118.0(4)
C15 C10 C3 121.0(4)
C11 C10 C3 120.9(3)
C10 C11 C12 120.3(4)
C13 C12 C11 119.9(5)
C12 C13 C14 121.7(5)
C13 C14 C15 118.5(5)
C10 C15 C14 121.5(4)
C17 C16 Al1 118.8(3)
C19 C18 Al1 114.6(3)
C21 C20 Al2 118.3(3)
C23 C22 Al2 115.9(3)
C25 C24 Al1 112.6(2)
C25 C24 Al2 112.0(2)
Al1 C24 Al2 90.44(12)

loop_
_geom_bond_atom_site_label_1
_geom_bond_atom_site_label_2
_geom_bond_distance
Al1 N1 1.928(2)
Al1 C16 1.942(4)
Al1 C18 1.967(3)
Al1 C24 2.144(4)
Al2 N2 1.936(2)
Al2 C22 1.942(4)
Al2 C20 1.947(3)
Al2 C24 2.150(4)
N1 C1 1.355(3)
N1 N2 1.378(2)
N2 C3 1.342(3)
C1 C2 1.379(3)
C1 C4 1.469(3)
C2 C3 1.386(3)
C3 C10 1.468(4)
C4 C5 1.378(4)
C4 C9 1.392(4)
C5 C6 1.391(4)
C6 C7 1.387(5)
C7 C8 1.340(5)
C8 C9 1.378(4)
C10 C15 1.372(4)
C10 C11 1.381(4)
C11 C12 1.407(5)
C12 C13 1.338(6)
C13 C14 1.359(6)
C14 C15 1.406(5)
C16 C17 1.496(5)
C18 C19 1.533(5)
C20 C21 1.508(5)
C22 C23 1.544(5)
C24 C25 1.535(4)
